data_4086474
loop_
_publ_author_name
'Korb, Marcus'
'Swarts, Pieter J.'
'Miesel, Dominique'
'Hildebrandt, Alexander'
'Swarts, Jannie C.'
'Lang, Heinrich'

_publ_section_title
;
 Nucleophilic Aromatic Substitution Reactions for the Synthesis of
 Ferrocenyl Aryl Ethers
;
_journal_issue 9
_journal_name_full Organometallics
_journal_page_first 1287
_journal_paper_doi 10.1021/acs.organomet.6b00157
_journal_volume 35
_journal_year 2016
_chemical_formula_moiety 'C16 H12 Fe N2 O5'
_chemical_formula_sum 'C16 H12 Fe N2 O5'
_chemical_formula_weight 368.13
_chemical_name_systematic
;
 ?
;
_space_group_crystal_system triclinic
_space_group_IT_number 2
_space_group_name_Hall '-P 1'
_space_group_name_H-M_alt 'P -1'
_symmetry_space_group_name_Hall '-P 1'
_symmetry_space_group_name_H-M 'P -1'
_atom_sites_solution_hydrogens geom
_audit_creation_method SHELXL-2013
_cell_angle_alpha 104.659(6)
_cell_angle_beta 92.163(5)
_cell_angle_gamma 98.373(5)
_cell_formula_units_Z 4
_cell_length_a 7.6575(5)
_cell_length_b 12.3403(8)
_cell_length_c 16.1955(11)
_cell_measurement_reflns_used 3581
_cell_measurement_temperature 110(2)
_cell_measurement_theta_max 28.2630
_cell_measurement_theta_min 3.3280
_cell_volume 1460.35(17)
_computing_cell_refinement
;
CrysAlisPro, Agilent Technologies,
Version 1.171.37.31 (release 14-01-2014 CrysAlis171 .NET)
(compiled Jan 14 2014,18:38:05)
;
_computing_data_collection
;
CrysAlisPro, Agilent Technologies,
Version 1.171.37.31 (release 14-01-2014 CrysAlis171 .NET)
(compiled Jan 14 2014,18:38:05)
;
_computing_data_reduction
;
CrysAlisPro, Agilent Technologies,
Version 1.171.37.31 (release 14-01-2014 CrysAlis171 .NET)
(compiled Jan 14 2014,18:38:05)
;
_computing_structure_refinement 'SHELXL-2013 (Sheldrick, 2013)'
_computing_structure_solution 'SHELXS-2013 (Sheldrick, 2013)'
_diffrn_ambient_temperature 110(2)
_diffrn_measured_fraction_theta_full 0.994
_diffrn_measured_fraction_theta_max 0.994
_diffrn_measurement_device_type 'oxford gemini s'
_diffrn_measurement_method '\w scans'
_diffrn_radiation_type MoK\a
_diffrn_radiation_wavelength 0.71073
_diffrn_reflns_av_unetI/netI 0.0513
_diffrn_reflns_Laue_measured_fraction_full 0.994
_diffrn_reflns_Laue_measured_fraction_max 0.994
_diffrn_reflns_limit_h_max 8
_diffrn_reflns_limit_h_min -9
_diffrn_reflns_limit_k_max 14
_diffrn_reflns_limit_k_min -14
_diffrn_reflns_limit_l_max 19
_diffrn_reflns_limit_l_min -19
_diffrn_reflns_number 9912
_diffrn_reflns_point_group_measured_fraction_full 0.994
_diffrn_reflns_point_group_measured_fraction_max 0.994
_diffrn_reflns_theta_full 25.000
_diffrn_reflns_theta_max 25.000
_diffrn_reflns_theta_min 2.961
_diffrn_standards_decay_% 0
_diffrn_standards_interval_count 50
_diffrn_standards_interval_time 10
_diffrn_standards_number 2
_exptl_absorpt_coefficient_mu 1.064
_exptl_absorpt_correction_T_max 1.00000
_exptl_absorpt_correction_T_min 0.87739
_exptl_absorpt_correction_type multi-scan
_exptl_absorpt_process_details
;
CrysAlisPro, Agilent Technologies,
Version 1.171.37.31 (release 14-01-2014 CrysAlis171 .NET)
(compiled Jan 14 2014,18:38:05)
Empirical absorption correction using spherical harmonics,
 implemented in SCALE3 ABSPACK scaling algorithm.
;
_exptl_crystal_colour red
_exptl_crystal_density_diffrn 1.674
_exptl_crystal_description block
_exptl_crystal_F_000 752
_exptl_crystal_size_max 0.3
_exptl_crystal_size_mid 0.3
_exptl_crystal_size_min 0.2
_refine_diff_density_max 0.586
_refine_diff_density_min -0.420
_refine_diff_density_rms 0.078
_refine_ls_extinction_method none
_refine_ls_goodness_of_fit_ref 1.015
_refine_ls_hydrogen_treatment constr
_refine_ls_matrix_type full
_refine_ls_number_parameters 434
_refine_ls_number_reflns 9912
_refine_ls_number_restraints 0
_refine_ls_restrained_S_all 1.015
_refine_ls_R_factor_all 0.0507
_refine_ls_R_factor_gt 0.0397
_refine_ls_shift/su_max 0.001
_refine_ls_shift/su_mean 0.000
_refine_ls_structure_factor_coef Fsqd
_refine_ls_weighting_details 'w=1/[\s^2^(Fo^2^)+(0.0291P)^2^+0.6018P] where P=(Fo^2^+2Fc^2^)/3'
_refine_ls_weighting_scheme calc
_refine_ls_wR_factor_gt 0.0830
_refine_ls_wR_factor_ref 0.0880
_reflns_Friedel_coverage 0.000
_reflns_number_gt 8241
_reflns_number_total 9912
_reflns_threshold_expression 'I > 2\s(I)'
_cod_data_source_file om6b00157_si_002.cif
_cod_data_source_block MK-380-2-F2
_cod_depositor_comments 'Adding full bibliography for 4086474--4086481.cif.'
_cod_database_code 4086474
_shelx_space_group_comment
;
The symmetry employed for this shelxl refinement is uniquely defined
by the following loop, which should always be used as a source of
symmetry information in preference to the above space-group names.
They are only intended as comments.
;
_shelxl_version_number 2013-4

loop_
_space_group_symop_operation_xyz
'x, y, z'
'-x, -y, -z'

loop_
_atom_site_label
_atom_site_type_symbol
_atom_site_fract_x
_atom_site_fract_y
_atom_site_fract_z
_atom_site_U_iso_or_equiv
_atom_site_adp_type
_atom_site_occupancy
_atom_site_site_symmetry_order
_atom_site_calc_flag
_atom_site_refinement_flags_posn
_atom_site_refinement_flags_adp
C1 C 0.7998(4) 0.3167(2) 0.4427(2) 0.0194(8) Uani 1 1 d . .
C2 C 0.6911(4) 0.2410(3) 0.3738(2) 0.0210(8) Uani 1 1 d . .
H2 H 0.6991 0.1651 0.3502 0.025 Uiso 1 1 calc R U
C3 C 0.5672(4) 0.3031(2) 0.3474(2) 0.0232(8) Uani 1 1 d . .
H3 H 0.4782 0.2746 0.3033 0.028 Uiso 1 1 calc R U
C4 C 0.6026(4) 0.4162(3) 0.4001(2) 0.0225(8) Uani 1 1 d . .
H4 H 0.5409 0.4745 0.3962 0.027 Uiso 1 1 calc R U
C5 C 0.7475(4) 0.4250(2) 0.4594(2) 0.0203(8) Uani 1 1 d . .
H5 H 0.7986 0.4895 0.5014 0.024 Uiso 1 1 calc R U
C6 C 1.0815(4) 0.3871(3) 0.3131(2) 0.0254(8) Uani 1 1 d . .
H6 H 1.1715 0.3679 0.3441 0.030 Uiso 1 1 calc R U
C7 C 0.9746(4) 0.3142(3) 0.2427(2) 0.0278(9) Uani 1 1 d . .
H7 H 0.9821 0.2383 0.2188 0.033 Uiso 1 1 calc R U
C8 C 0.8548(5) 0.3758(3) 0.2146(2) 0.0273(9) Uani 1 1 d . .
H8 H 0.7692 0.3475 0.1689 0.033 Uiso 1 1 calc R U
C9 C 0.8862(4) 0.4879(3) 0.2676(2) 0.0258(8) Uani 1 1 d . .
H9 H 0.8253 0.5464 0.2633 0.031 Uiso 1 1 calc R U
C10 C 1.0276(4) 0.4947(3) 0.3284(2) 0.0239(8) Uani 1 1 d . .
H10 H 1.0767 0.5590 0.3711 0.029 Uiso 1 1 calc R U
C11 C 0.9100(4) 0.2152(2) 0.5325(2) 0.0167(7) Uani 1 1 d . .
C12 C 1.0499(4) 0.1719(2) 0.5625(2) 0.0149(7) Uani 1 1 d . .
C13 C 1.0244(4) 0.0881(2) 0.6055(2) 0.0168(7) Uani 1 1 d . .
H13 H 1.1188 0.0570 0.6226 0.020 Uiso 1 1 calc R U
C14 C 0.8538(4) 0.0527(2) 0.6220(2) 0.0181(7) Uani 1 1 d . .
C15 C 0.7132(4) 0.0982(2) 0.5978(2) 0.0204(8) Uani 1 1 d . .
H15 H 0.6002 0.0746 0.6122 0.024 Uiso 1 1 calc R U
C16 C 0.7390(4) 0.1787(2) 0.5522(2) 0.0202(8) Uani 1 1 d . .
H16 H 0.6436 0.2085 0.5346 0.024 Uiso 1 1 calc R U
C17 C 0.2964(4) 0.7278(2) 0.0777(2) 0.0209(8) Uani 1 1 d . .
C18 C 0.1904(4) 0.6196(3) 0.0505(2) 0.0236(8) Uani 1 1 d . .
H18 H 0.1869 0.5676 -0.0025 0.028 Uiso 1 1 calc R U
C19 C 0.0915(4) 0.6065(3) 0.1195(2) 0.0260(8) Uani 1 1 d . .
H19 H 0.0096 0.5431 0.1200 0.031 Uiso 1 1 calc R U
C20 C 0.1366(4) 0.7056(2) 0.1886(2) 0.0224(8) Uani 1 1 d . .
H20 H 0.0900 0.7180 0.2418 0.027 Uiso 1 1 calc R U
C21 C 0.2650(4) 0.7820(2) 0.1621(2) 0.0214(8) Uani 1 1 d . .
H21 H 0.3180 0.8538 0.1941 0.026 Uiso 1 1 calc R U
C22 C 0.6149(5) 0.6167(3) 0.1434(3) 0.0370(10) Uani 1 1 d . .
H22 H 0.6891 0.6458 0.1073 0.044 Uiso 1 1 calc R U
C23 C 0.5079(5) 0.5085(3) 0.1233(3) 0.0322(9) Uani 1 1 d . .
H23 H 0.5000 0.4534 0.0715 0.039 Uiso 1 1 calc R U
C24 C 0.4154(5) 0.4984(3) 0.1953(2) 0.0297(9) Uani 1 1 d . .
H24 H 0.3356 0.4357 0.1991 0.036 Uiso 1 1 calc R U
C25 C 0.4648(5) 0.5997(3) 0.2606(3) 0.0325(9) Uani 1 1 d . .
H25 H 0.4235 0.6155 0.3149 0.039 Uiso 1 1 calc R U
C26 C 0.5880(5) 0.6729(3) 0.2289(3) 0.0361(10) Uani 1 1 d . .
H26 H 0.6423 0.7454 0.2588 0.043 Uiso 1 1 calc R U
C27 C 0.3685(4) 0.8343(2) -0.0217(2) 0.0188(8) Uani 1 1 d . .
C28 C 0.4847(4) 0.8653(2) -0.0793(2) 0.0163(7) Uani 1 1 d . .
C29 C 0.4384(4) 0.9272(2) -0.1342(2) 0.0167(7) Uani 1 1 d . .
H29 H 0.5152 0.9448 -0.1738 0.020 Uiso 1 1 calc R U
C30 C 0.2757(4) 0.9622(2) -0.1290(2) 0.0198(8) Uani 1 1 d . .
C31 C 0.1571(4) 0.9325(2) -0.0733(2) 0.0214(8) Uani 1 1 d . .
H31 H 0.0466 0.9556 -0.0717 0.026 Uiso 1 1 calc R U
C32 C 0.2029(4) 0.8687(2) -0.0201(2) 0.0212(8) Uani 1 1 d . .
H32 H 0.1228 0.8483 0.0172 0.025 Uiso 1 1 calc R U
N1 N 1.2344(3) 0.2104(2) 0.54721(19) 0.0215(7) Uani 1 1 d . .
N2 N 0.8233(4) -0.0385(2) 0.66583(19) 0.0228(7) Uani 1 1 d . .
N3 N 0.6613(4) 0.8313(2) -0.0856(2) 0.0211(7) Uani 1 1 d . .
N4 N 0.2259(4) 1.0311(2) -0.1853(2) 0.0266(7) Uani 1 1 d . .
O1 O 0.9451(3) 0.29158(16) 0.48566(15) 0.0201(5) Uani 1 1 d . .
O2 O 1.2762(3) 0.30778(18) 0.54360(18) 0.0367(7) Uani 1 1 d . .
O3 O 1.3347(3) 0.14143(19) 0.53950(19) 0.0395(7) Uani 1 1 d . .
O4 O 0.9367(3) -0.09849(17) 0.66505(18) 0.0365(7) Uani 1 1 d . .
O5 O 0.6817(3) -0.05030(17) 0.69837(17) 0.0306(6) Uani 1 1 d . .
O6 O 0.4219(3) 0.77140(16) 0.02861(15) 0.0230(6) Uani 1 1 d . .
O7 O 0.7340(3) 0.8112(2) -0.02380(19) 0.0392(7) Uani 1 1 d . .
O8 O 0.7301(3) 0.8287(3) -0.1518(2) 0.0563(8) Uani 1 1 d . .
O9 O 0.3220(3) 1.04241(17) -0.24252(17) 0.0303(6) Uani 1 1 d . .
O10 O 0.0910(3) 1.0730(2) -0.17221(18) 0.0392(7) Uani 1 1 d . .
Fe1 Fe 0.82166(6) 0.37538(3) 0.33838(3) 0.01856(14) Uani 1 1 d . .
Fe2 Fe 0.35584(6) 0.63346(4) 0.15490(3) 0.02070(14) Uani 1 1 d . .

loop_
_atom_site_aniso_label
_atom_site_aniso_U_11
_atom_site_aniso_U_22
_atom_site_aniso_U_33
_atom_site_aniso_U_23
_atom_site_aniso_U_13
_atom_site_aniso_U_12
C1 0.0172(17) 0.0251(17) 0.019(2) 0.0120(15) 0.0023(16) 0.0023(15)
C2 0.0184(17) 0.0225(16) 0.023(2) 0.0083(15) 0.0021(16) 0.0010(15)
C3 0.0175(18) 0.0290(18) 0.024(2) 0.0106(16) -0.0024(16) 0.0004(15)
C4 0.0207(18) 0.0302(18) 0.022(2) 0.0115(16) 0.0051(17) 0.0111(15)
C5 0.0194(18) 0.0249(17) 0.019(2) 0.0079(14) 0.0053(16) 0.0049(15)
C6 0.0210(19) 0.0298(18) 0.028(2) 0.0114(16) 0.0073(18) 0.0041(16)
C7 0.029(2) 0.0252(17) 0.027(2) 0.0022(16) 0.0132(19) 0.0016(16)
C8 0.026(2) 0.038(2) 0.015(2) 0.0049(16) 0.0031(17) -0.0029(17)
C9 0.027(2) 0.0298(18) 0.026(2) 0.0169(16) 0.0059(18) 0.0046(16)
C10 0.0232(19) 0.0254(17) 0.021(2) 0.0071(15) 0.0040(17) -0.0033(16)
C11 0.0175(17) 0.0145(15) 0.019(2) 0.0050(13) 0.0020(15) 0.0035(14)
C12 0.0091(16) 0.0169(15) 0.0170(19) 0.0020(13) 0.0015(15) 0.0010(13)
C13 0.0167(17) 0.0156(15) 0.0173(19) 0.0019(13) -0.0010(15) 0.0049(14)
C14 0.0215(18) 0.0170(15) 0.0160(19) 0.0052(14) 0.0028(16) 0.0020(14)
C15 0.0128(17) 0.0269(17) 0.022(2) 0.0079(15) 0.0042(16) 0.0009(15)
C16 0.0118(16) 0.0273(17) 0.025(2) 0.0104(15) 0.0023(16) 0.0069(14)
C17 0.0173(17) 0.0257(17) 0.025(2) 0.0128(15) 0.0049(16) 0.0084(15)
C18 0.0221(18) 0.0277(17) 0.021(2) 0.0062(15) -0.0011(17) 0.0039(16)
C19 0.0220(19) 0.0289(18) 0.027(2) 0.0110(16) 0.0008(17) -0.0023(16)
C20 0.0212(18) 0.0286(18) 0.021(2) 0.0082(15) 0.0050(17) 0.0099(15)
C21 0.0191(18) 0.0193(16) 0.027(2) 0.0061(15) 0.0014(17) 0.0056(14)
C22 0.022(2) 0.049(2) 0.054(3) 0.036(2) 0.008(2) 0.0121(18)
C23 0.032(2) 0.035(2) 0.037(3) 0.0154(18) 0.007(2) 0.0177(18)
C24 0.033(2) 0.0278(18) 0.037(3) 0.0185(17) 0.011(2) 0.0118(17)
C25 0.035(2) 0.041(2) 0.028(2) 0.0174(18) -0.0007(19) 0.0139(18)
C26 0.027(2) 0.035(2) 0.049(3) 0.021(2) -0.013(2) 0.0016(18)
C27 0.0224(18) 0.0138(15) 0.019(2) 0.0021(14) 0.0008(16) 0.0027(14)
C28 0.0114(16) 0.0154(15) 0.020(2) 0.0013(14) 0.0024(15) 0.0021(13)
C29 0.0179(17) 0.0153(15) 0.0138(19) 0.0005(13) 0.0014(15) -0.0015(14)
C30 0.0226(18) 0.0178(16) 0.018(2) 0.0040(14) -0.0003(16) 0.0032(15)
C31 0.0145(17) 0.0250(17) 0.025(2) 0.0040(15) 0.0023(16) 0.0071(14)
C32 0.0191(18) 0.0236(17) 0.021(2) 0.0052(15) 0.0085(16) 0.0037(15)
N1 0.0123(14) 0.0252(15) 0.0271(19) 0.0077(13) -0.0013(14) 0.0030(13)
N2 0.0288(17) 0.0195(14) 0.0203(18) 0.0051(12) 0.0018(15) 0.0048(14)
N3 0.0170(15) 0.0234(14) 0.0228(18) 0.0053(13) 0.0013(14) 0.0042(12)
N4 0.0287(17) 0.0270(15) 0.0241(19) 0.0061(13) -0.0025(16) 0.0070(14)
O1 0.0150(12) 0.0253(11) 0.0246(14) 0.0148(10) 0.0005(11) 0.0035(10)
O2 0.0224(13) 0.0336(13) 0.058(2) 0.0244(13) -0.0008(14) -0.0032(12)
O3 0.0172(13) 0.0406(14) 0.066(2) 0.0181(14) 0.0116(14) 0.0124(12)
O4 0.0388(15) 0.0258(12) 0.054(2) 0.0213(13) 0.0100(15) 0.0142(12)
O5 0.0286(14) 0.0333(13) 0.0342(17) 0.0172(12) 0.0116(13) 0.0021(11)
O6 0.0182(12) 0.0304(12) 0.0274(15) 0.0174(11) 0.0064(11) 0.0079(10)
O7 0.0253(14) 0.0638(17) 0.0425(19) 0.0319(14) 0.0073(14) 0.0192(13)
O8 0.0328(16) 0.121(2) 0.037(2) 0.0411(18) 0.0207(16) 0.0405(17)
O9 0.0314(14) 0.0367(13) 0.0277(16) 0.0171(12) 0.0046(13) 0.0055(12)
O10 0.0394(16) 0.0536(15) 0.0364(18) 0.0195(13) 0.0070(14) 0.0307(13)
Fe1 0.0180(3) 0.0207(2) 0.0181(3) 0.0067(2) 0.0016(2) 0.0035(2)
Fe2 0.0199(3) 0.0220(3) 0.0227(3) 0.0096(2) 0.0026(2) 0.0044(2)

loop_
_atom_type_symbol
_atom_type_description
_atom_type_scat_dispersion_real
_atom_type_scat_dispersion_imag
_atom_type_scat_source
C C 0.0033 0.0016 'International Tables Vol C Tables 4.2.6.8 and 6.1.1.4'
N N 0.0061 0.0033 'International Tables Vol C Tables 4.2.6.8 and 6.1.1.4'
O O 0.0106 0.0060 'International Tables Vol C Tables 4.2.6.8 and 6.1.1.4'
Fe Fe 0.3463 0.8444 'International Tables Vol C Tables 4.2.6.8 and 6.1.1.4'
H H 0.0000 0.0000 'International Tables Vol C Tables 4.2.6.8 and 6.1.1.4'

loop_
_geom_angle_atom_site_label_1
_geom_angle_atom_site_label_2
_geom_angle_atom_site_label_3
_geom_angle
O1 C1 C2 125.7(3)
O1 C1 C5 124.4(3)
C2 C1 C5 109.9(3)
O1 C1 Fe1 122.7(2)
C2 C1 Fe1 70.59(19)
C5 C1 Fe1 70.52(18)
C1 C2 C3 106.7(3)
C1 C2 Fe1 68.50(16)
C3 C2 Fe1 70.35(17)
C1 C2 H2 126.6
C3 C2 H2 126.6
Fe1 C2 H2 126.1
C2 C3 C4 108.2(3)
C2 C3 Fe1 68.90(17)
C4 C3 Fe1 69.58(17)
C2 C3 H3 125.9
C4 C3 H3 125.9
Fe1 C3 H3 127.2
C5 C4 C3 108.4(3)
C5 C4 Fe1 69.09(18)
C3 C4 Fe1 69.81(19)
C5 C4 H4 125.8
C3 C4 H4 125.8
Fe1 C4 H4 126.9
C4 C5 C1 106.8(3)
C4 C5 Fe1 70.31(19)
C1 C5 Fe1 68.43(18)
C4 C5 H5 126.6
C1 C5 H5 126.6
Fe1 C5 H5 126.2
C7 C6 C10 107.7(3)
C7 C6 Fe1 69.76(19)
C10 C6 Fe1 69.62(19)
C7 C6 H6 126.1
C10 C6 H6 126.1
Fe1 C6 H6 126.1
C6 C7 C8 108.3(3)
C6 C7 Fe1 69.9(2)
C8 C7 Fe1 69.6(2)
C6 C7 H7 125.8
C8 C7 H7 125.8
Fe1 C7 H7 126.2
C7 C8 C9 108.4(3)
C7 C8 Fe1 70.0(2)
C9 C8 Fe1 69.7(2)
C7 C8 H8 125.8
C9 C8 H8 125.8
Fe1 C8 H8 126.0
C8 C9 C10 107.3(3)
C8 C9 Fe1 69.58(18)
C10 C9 Fe1 69.77(19)
C8 C9 H9 126.3
C10 C9 H9 126.3
Fe1 C9 H9 125.9
C6 C10 C9 108.3(3)
C6 C10 Fe1 69.78(17)
C9 C10 Fe1 69.57(17)
C6 C10 H10 125.9
C9 C10 H10 125.9
Fe1 C10 H10 126.4
O1 C11 C12 118.6(3)
O1 C11 C16 122.7(3)
C12 C11 C16 118.7(3)
C13 C12 C11 122.3(3)
C13 C12 N1 116.2(3)
C11 C12 N1 121.5(3)
C14 C13 C12 117.2(3)
C14 C13 H13 121.4
C12 C13 H13 121.4
C15 C14 C13 122.2(3)
C15 C14 N2 119.8(3)
C13 C14 N2 118.0(3)
C14 C15 C16 120.2(3)
C14 C15 H15 119.9
C16 C15 H15 119.9
C15 C16 C11 119.3(3)
C15 C16 H16 120.3
C11 C16 H16 120.3
O6 C17 C21 125.3(3)
O6 C17 C18 124.2(3)
C21 C17 C18 110.4(3)
O6 C17 Fe2 122.2(2)
C21 C17 Fe2 71.0(2)
C18 C17 Fe2 70.86(19)
C19 C18 C17 106.2(3)
C19 C18 Fe2 70.2(2)
C17 C18 Fe2 68.05(19)
C19 C18 H18 126.9
C17 C18 H18 126.9
Fe2 C18 H18 126.4
C18 C19 C20 109.0(3)
C18 C19 Fe2 69.50(19)
C20 C19 Fe2 69.69(19)
C18 C19 H19 125.5
C20 C19 H19 125.5
Fe2 C19 H19 126.9
C21 C20 C19 107.9(3)
C21 C20 Fe2 69.28(18)
C19 C20 Fe2 69.52(19)
C21 C20 H20 126.0
C19 C20 H20 126.0
Fe2 C20 H20 126.7
C17 C21 C20 106.4(3)
C17 C21 Fe2 68.07(18)
C20 C21 Fe2 70.00(17)
C17 C21 H21 126.8
C20 C21 H21 126.8
Fe2 C21 H21 126.7
C23 C22 C26 107.4(3)
C23 C22 Fe2 69.9(2)
C26 C22 Fe2 69.5(2)
C23 C22 H22 126.3
C26 C22 H22 126.3
Fe2 C22 H22 125.9
C24 C23 C22 108.2(3)
C24 C23 Fe2 69.80(19)
C22 C23 Fe2 69.4(2)
C24 C23 H23 125.9
C22 C23 H23 125.9
Fe2 C23 H23 126.5
C25 C24 C23 108.2(3)
C25 C24 Fe2 69.68(19)
C23 C24 Fe2 69.81(19)
C25 C24 H24 125.9
C23 C24 H24 125.9
Fe2 C24 H24 126.2
C24 C25 C26 107.9(4)
C24 C25 Fe2 69.9(2)
C26 C25 Fe2 69.4(2)
C24 C25 H25 126.0
C26 C25 H25 126.0
Fe2 C25 H25 126.2
C25 C26 C22 108.2(3)
C25 C26 Fe2 70.0(2)
C22 C26 Fe2 69.7(2)
C25 C26 H26 125.9
C22 C26 H26 125.9
Fe2 C26 H26 126.0
O6 C27 C32 123.6(3)
O6 C27 C28 118.1(3)
C32 C27 C28 118.3(3)
C29 C28 C27 121.6(3)
C29 C28 N3 116.6(3)
C27 C28 N3 121.7(3)
C30 C29 C28 118.3(3)
C30 C29 H29 120.8
C28 C29 H29 120.8
C29 C30 C31 121.5(3)
C29 C30 N4 119.2(3)
C31 C30 N4 119.3(3)
C32 C31 C30 119.7(3)
C32 C31 H31 120.1
C30 C31 H31 120.1
C31 C32 C27 120.5(3)
C31 C32 H32 119.8
C27 C32 H32 119.8
O3 N1 O2 124.5(3)
O3 N1 C12 116.9(2)
O2 N1 C12 118.6(3)
O4 N2 O5 125.0(3)
O4 N2 C14 118.1(3)
O5 N2 C14 116.9(3)
O8 N3 O7 123.1(3)
O8 N3 C28 117.4(3)
O7 N3 C28 119.5(3)
O10 N4 O9 124.3(3)
O10 N4 C30 117.8(3)
O9 N4 C30 117.8(3)
C11 O1 C1 117.0(2)
C27 O6 C17 117.7(2)
C1 Fe1 C2 40.92(13)
C1 Fe1 C5 41.05(12)
C2 Fe1 C5 69.41(13)
C1 Fe1 C8 159.23(13)
C2 Fe1 C8 123.43(13)
C5 Fe1 C8 158.95(14)
C1 Fe1 C9 158.18(13)
C2 Fe1 C9 159.63(14)
C5 Fe1 C9 121.88(13)
C8 Fe1 C9 40.69(12)
C1 Fe1 C10 122.02(14)
C2 Fe1 C10 158.25(14)
C5 Fe1 C10 106.24(13)
C8 Fe1 C10 68.08(14)
C9 Fe1 C10 40.65(13)
C1 Fe1 C7 122.79(14)
C2 Fe1 C7 107.75(13)
C5 Fe1 C7 158.23(15)
C8 Fe1 C7 40.39(14)
C9 Fe1 C7 68.31(14)
C10 Fe1 C7 67.97(13)
C1 Fe1 C6 106.83(14)
C2 Fe1 C6 122.33(13)
C5 Fe1 C6 121.70(14)
C8 Fe1 C6 68.05(15)
C9 Fe1 C6 68.49(14)
C10 Fe1 C6 40.60(12)
C7 Fe1 C6 40.34(13)
C1 Fe1 C4 68.20(14)
C2 Fe1 C4 68.76(13)
C5 Fe1 C4 40.60(13)
C8 Fe1 C4 124.04(15)
C9 Fe1 C4 107.77(14)
C10 Fe1 C4 122.59(13)
C7 Fe1 C4 160.17(14)
C6 Fe1 C4 158.17(13)
C1 Fe1 C3 68.17(13)
C2 Fe1 C3 40.75(12)
C5 Fe1 C3 68.64(13)
C8 Fe1 C3 109.06(14)
C9 Fe1 C3 123.67(14)
C10 Fe1 C3 159.23(13)
C7 Fe1 C3 124.14(13)
C6 Fe1 C3 159.27(12)
C4 Fe1 C3 40.61(12)
C17 Fe2 C26 121.32(13)
C17 Fe2 C18 41.09(12)
C26 Fe2 C18 157.02(15)
C17 Fe2 C21 40.91(13)
C26 Fe2 C21 106.59(14)
C18 Fe2 C21 69.52(13)
C17 Fe2 C22 106.94(14)
C26 Fe2 C22 40.85(16)
C18 Fe2 C22 121.06(16)
C21 Fe2 C22 123.00(13)
C17 Fe2 C25 157.06(13)
C26 Fe2 C25 40.60(14)
C18 Fe2 C25 160.69(13)
C21 Fe2 C25 121.32(15)
C22 Fe2 C25 68.54(16)
C17 Fe2 C19 67.89(13)
C26 Fe2 C19 161.07(16)
C18 Fe2 C19 40.34(13)
C21 Fe2 C19 68.67(13)
C22 Fe2 C19 157.12(16)
C25 Fe2 C19 124.97(14)
C17 Fe2 C24 160.77(15)
C26 Fe2 C24 68.13(14)
C18 Fe2 C24 124.05(14)
C21 Fe2 C24 157.37(15)
C22 Fe2 C24 68.33(14)
C25 Fe2 C24 40.42(14)
C19 Fe2 C24 108.78(14)
C17 Fe2 C23 124.04(15)
C26 Fe2 C23 68.24(16)
C18 Fe2 C23 107.33(15)
C21 Fe2 C23 160.14(14)
C22 Fe2 C23 40.64(13)
C25 Fe2 C23 68.08(16)
C19 Fe2 C23 122.38(14)
C24 Fe2 C23 40.39(13)
C17 Fe2 C20 68.16(13)
C26 Fe2 C20 123.84(15)
C18 Fe2 C20 68.80(14)
C21 Fe2 C20 40.72(12)
C22 Fe2 C20 160.10(14)
C25 Fe2 C20 108.00(15)
C19 Fe2 C20 40.80(13)
C24 Fe2 C20 122.60(14)
C23 Fe2 C20 158.01(12)

loop_
_geom_bond_atom_site_label_1
_geom_bond_atom_site_label_2
_geom_bond_distance
C1 O1 1.404(4)
C1 C2 1.409(4)
C1 C5 1.414(4)
C1 Fe1 2.002(3)
C2 C3 1.420(4)
C2 Fe1 2.029(3)
C2 H2 0.9300
C3 C4 1.421(4)
C3 Fe1 2.049(3)
C3 H3 0.9300
C4 C5 1.414(5)
C4 Fe1 2.046(3)
C4 H4 0.9300
C5 Fe1 2.030(3)
C5 H5 0.9300
C6 C7 1.405(5)
C6 C10 1.414(4)
C6 Fe1 2.038(3)
C6 H6 0.9300
C7 C8 1.404(5)
C7 Fe1 2.036(3)
C7 H7 0.9300
C8 C9 1.413(4)
C8 Fe1 2.031(4)
C8 H8 0.9300
C9 C10 1.414(5)
C9 Fe1 2.034(3)
C9 H9 0.9300
C10 Fe1 2.036(3)
C10 H10 0.9300
C11 O1 1.356(4)
C11 C12 1.388(4)
C11 C16 1.396(4)
C12 C13 1.382(4)
C12 N1 1.474(4)
C13 C14 1.374(4)
C13 H13 0.9300
C14 C15 1.372(4)
C14 N2 1.472(4)
C15 C16 1.378(4)
C15 H15 0.9300
C16 H16 0.9300
C17 O6 1.404(4)
C17 C21 1.407(5)
C17 C18 1.412(4)
C17 Fe2 1.993(3)
C18 C19 1.403(5)
C18 Fe2 2.030(4)
C18 H18 0.9300
C19 C20 1.422(4)
C19 Fe2 2.039(3)
C19 H19 0.9300
C20 C21 1.417(4)
C20 Fe2 2.041(3)
C20 H20 0.9300
C21 Fe2 2.032(3)
C21 H21 0.9300
C22 C23 1.415(4)
C22 C26 1.419(6)
C22 Fe2 2.034(4)
C22 H22 0.9300
C23 C24 1.409(5)
C23 Fe2 2.041(3)
C23 H23 0.9300
C24 C25 1.409(5)
C24 Fe2 2.041(3)
C24 H24 0.9300
C25 C26 1.412(5)
C25 Fe2 2.038(4)
C25 H25 0.9300
C26 Fe2 2.031(4)
C26 H26 0.9300
C27 O6 1.350(4)
C27 C32 1.394(4)
C27 C28 1.397(4)
C28 C29 1.379(4)
C28 N3 1.472(4)
C29 C30 1.376(4)
C29 H29 0.9300
C30 C31 1.382(4)
C30 N4 1.469(4)
C31 C32 1.372(5)
C31 H31 0.9300
C32 H32 0.9300
N1 O3 1.214(3)
N1 O2 1.215(3)
N2 O4 1.219(3)
N2 O5 1.229(3)
N3 O8 1.208(4)
N3 O7 1.224(4)
N4 O10 1.223(3)
N4 O9 1.228(3)

loop_
_geom_torsion_atom_site_label_1
_geom_torsion_atom_site_label_2
_geom_torsion_atom_site_label_3
_geom_torsion_atom_site_label_4
_geom_torsion
O1 C1 C2 C3 -177.2(3)
C5 C1 C2 C3 -0.5(4)
Fe1 C1 C2 C3 -60.3(2)
O1 C1 C2 Fe1 -116.9(3)
C5 C1 C2 Fe1 59.8(2)
C1 C2 C3 C4 0.5(4)
Fe1 C2 C3 C4 -58.6(2)
C1 C2 C3 Fe1 59.1(2)
C2 C3 C4 C5 -0.2(4)
Fe1 C3 C4 C5 -58.5(2)
C2 C3 C4 Fe1 58.2(2)
C3 C4 C5 C1 -0.1(3)
Fe1 C4 C5 C1 -59.0(2)
C3 C4 C5 Fe1 58.9(2)
O1 C1 C5 C4 177.1(3)
C2 C1 C5 C4 0.4(3)
Fe1 C1 C5 C4 60.2(2)
O1 C1 C5 Fe1 116.9(3)
C2 C1 C5 Fe1 -59.8(2)
C10 C6 C7 C8 -0.3(4)
Fe1 C6 C7 C8 59.2(2)
C10 C6 C7 Fe1 -59.5(2)
C6 C7 C8 C9 0.0(4)
Fe1 C7 C8 C9 59.4(2)
C6 C7 C8 Fe1 -59.4(2)
C7 C8 C9 C10 0.3(4)
Fe1 C8 C9 C10 59.8(2)
C7 C8 C9 Fe1 -59.5(2)
C7 C6 C10 C9 0.5(4)
Fe1 C6 C10 C9 -59.1(2)
C7 C6 C10 Fe1 59.6(2)
C8 C9 C10 C6 -0.5(4)
Fe1 C9 C10 C6 59.2(2)
C8 C9 C10 Fe1 -59.7(2)
O1 C11 C12 C13 -175.4(3)
C16 C11 C12 C13 4.9(5)
O1 C11 C12 N1 2.4(5)
C16 C11 C12 N1 -177.4(3)
C11 C12 C13 C14 -3.4(5)
N1 C12 C13 C14 178.7(3)
C12 C13 C14 C15 -0.5(5)
C12 C13 C14 N2 178.5(3)
C13 C14 C15 C16 2.8(5)
N2 C14 C15 C16 -176.1(3)
C14 C15 C16 C11 -1.4(5)
O1 C11 C16 C15 177.9(3)
C12 C11 C16 C15 -2.3(5)
O6 C17 C18 C19 176.6(3)
C21 C17 C18 C19 -0.1(4)
Fe2 C17 C18 C19 60.1(2)
O6 C17 C18 Fe2 116.5(3)
C21 C17 C18 Fe2 -60.2(2)
C17 C18 C19 C20 -0.1(4)
Fe2 C18 C19 C20 58.6(2)
C17 C18 C19 Fe2 -58.7(2)
C18 C19 C20 C21 0.3(4)
Fe2 C19 C20 C21 58.8(2)
C18 C19 C20 Fe2 -58.5(2)
O6 C17 C21 C20 -176.4(3)
C18 C17 C21 C20 0.3(4)
Fe2 C17 C21 C20 -59.8(2)
O6 C17 C21 Fe2 -116.6(3)
C18 C17 C21 Fe2 60.1(2)
C19 C20 C21 C17 -0.4(4)
Fe2 C20 C21 C17 58.6(2)
C19 C20 C21 Fe2 -59.0(2)
C26 C22 C23 C24 0.4(4)
Fe2 C22 C23 C24 -59.2(2)
C26 C22 C23 Fe2 59.6(3)
C22 C23 C24 C25 -0.3(4)
Fe2 C23 C24 C25 -59.3(3)
C22 C23 C24 Fe2 59.0(2)
C23 C24 C25 C26 0.1(4)
Fe2 C24 C25 C26 -59.2(3)
C23 C24 C25 Fe2 59.4(3)
C24 C25 C26 C22 0.1(4)
Fe2 C25 C26 C22 -59.4(3)
C24 C25 C26 Fe2 59.5(3)
C23 C22 C26 C25 -0.3(4)
Fe2 C22 C26 C25 59.6(3)
C23 C22 C26 Fe2 -59.9(2)
O6 C27 C28 C29 178.4(3)
C32 C27 C28 C29 -0.6(4)
O6 C27 C28 N3 -0.2(4)
C32 C27 C28 N3 -179.3(3)
C27 C28 C29 C30 2.5(4)
N3 C28 C29 C30 -178.8(2)
C28 C29 C30 C31 -2.9(4)
C28 C29 C30 N4 178.2(3)
C29 C30 C31 C32 1.5(5)
N4 C30 C31 C32 -179.6(3)
C30 C31 C32 C27 0.4(5)
O6 C27 C32 C31 -179.8(3)
C28 C27 C32 C31 -0.8(5)
C13 C12 N1 O3 29.7(4)
C11 C12 N1 O3 -148.2(3)
C13 C12 N1 O2 -150.0(3)
C11 C12 N1 O2 32.1(5)
C15 C14 N2 O4 159.6(3)
C13 C14 N2 O4 -19.3(4)
C15 C14 N2 O5 -18.2(4)
C13 C14 N2 O5 162.8(3)
C29 C28 N3 O8 -21.6(4)
C27 C28 N3 O8 157.1(3)
C29 C28 N3 O7 155.8(3)
C27 C28 N3 O7 -25.4(4)
C29 C30 N4 O10 -171.0(3)
C31 C30 N4 O10 10.1(4)
C29 C30 N4 O9 9.3(4)
C31 C30 N4 O9 -169.6(3)
C12 C11 O1 C1 167.9(3)
C16 C11 O1 C1 -12.3(4)
C2 C1 O1 C11 -67.1(4)
C5 C1 O1 C11 116.7(3)
Fe1 C1 O1 C11 -155.6(2)
C32 C27 O6 C17 7.5(4)
C28 C27 O6 C17 -171.5(3)
C21 C17 O6 C27 -91.4(4)
C18 C17 O6 C27 92.3(4)
Fe2 C17 O6 C27 180.0(2)
